data_7054780
loop_
_publ_author_name
'Massoud, Salah S.'
'Louka, Febee R.'
'Al-Hasan, Mustafa A.'
'Vicente, Ramon'
'Mautner, Franz A.'

_publ_section_title
;
 Magneto-structural properties of carbonato-bridged copper(ii) complexes:
 fixation of atmospheric CO2
;
_journal_issue 8
_journal_name_full 'New J. Chem.'
_journal_page_first 5944
_journal_paper_doi 10.1039/C5NJ00285K
_journal_volume 39
_journal_year 2015
_chemical_formula_moiety 'C52 H69 Cl3 Cu3 N9 O18, Cl O4'
_chemical_formula_sum 'C52 H69 Cl4 Cu3 N9 O22'
_chemical_formula_weight 1504.61
_chemical_name_common '[Cu3(L)(CO3)(ClO4)3](ClO4)'
_chemical_name_systematic
; 
 ? 
;
_space_group_IT_number 148
_symmetry_cell_setting trigonal
_symmetry_space_group_name_Hall '-R 3'
_symmetry_space_group_name_H-M 'R -3 :H'
_atom_sites_solution_hydrogens geom
_atom_sites_solution_primary direct
_atom_sites_solution_secondary difmap
_audit_creation_method SHELXL
_audit_update_record
;
2015-01-30 deposited with the CCDC.
2015-03-31 downloaded from the CCDC.
;
_cell_angle_alpha 90.00
_cell_angle_beta 90.00
_cell_angle_gamma 120.00
_cell_formula_units_Z 6
_cell_length_a 18.6062(18)
_cell_length_b 18.6062(18)
_cell_length_c 30.69(3)
_cell_measurement_reflns_used 2000
_cell_measurement_temperature 100(2)
_cell_measurement_theta_max 25.29
_cell_measurement_theta_min 2.50
_cell_volume 9201(9)
_computing_structure_refinement 'SHELXL-97 (Sheldrick, 1997)'
_computing_structure_solution 'SHELXS-97 (Sheldrick, 1990)'
_diffrn_ambient_temperature 100(2)
_diffrn_measured_fraction_theta_full 1.000
_diffrn_measured_fraction_theta_max 1.000
_diffrn_measurement_device_type 'Bruker SMART CCD'
_diffrn_measurement_method \w-scans
_diffrn_radiation_monochromator graphite
_diffrn_radiation_source 'fine-focus sealed tube'
_diffrn_radiation_type MoK\a
_diffrn_radiation_wavelength 0.71073
_diffrn_reflns_av_R_equivalents 0.0663
_diffrn_reflns_av_unetI/netI 0.0602
_diffrn_reflns_limit_h_max 22
_diffrn_reflns_limit_h_min -21
_diffrn_reflns_limit_k_max 22
_diffrn_reflns_limit_k_min -22
_diffrn_reflns_limit_l_max 36
_diffrn_reflns_limit_l_min -36
_diffrn_reflns_number 21618
_diffrn_reflns_theta_full 25.29
_diffrn_reflns_theta_max 25.29
_diffrn_reflns_theta_min 1.43
_exptl_absorpt_coefficient_mu 1.290
_exptl_absorpt_correction_T_max 0.7734
_exptl_absorpt_correction_T_min 0.6682
_exptl_absorpt_correction_type multi-scan
_exptl_absorpt_process_details SADABS
_exptl_crystal_colour blue
_exptl_crystal_density_diffrn 1.629
_exptl_crystal_density_method 'not measured'
_exptl_crystal_description prism
_exptl_crystal_F_000 4650
_exptl_crystal_size_max 0.34
_exptl_crystal_size_mid 0.26
_exptl_crystal_size_min 0.21
_refine_diff_density_max 2.024
_refine_diff_density_min -1.140
_refine_diff_density_rms 0.128
_refine_ls_extinction_method none
_refine_ls_goodness_of_fit_ref 1.177
_refine_ls_matrix_type full
_refine_ls_number_parameters 289
_refine_ls_number_reflns 3733
_refine_ls_number_restraints 0
_refine_ls_restrained_S_all 1.188
_refine_ls_R_factor_all 0.0841
_refine_ls_R_factor_gt 0.0770
_refine_ls_shift/su_max 0.002
_refine_ls_shift/su_mean 0.000
_refine_ls_structure_factor_coef Fsqd
_refine_ls_weighting_details 'calc w=1/[\s^2^(Fo^2^)+(0.0738P)^2^+123.2831P] where P=(Fo^2^+2Fc^2^)/3'
_refine_ls_weighting_scheme calc
_refine_ls_wR_factor_gt 0.1849
_refine_ls_wR_factor_ref 0.1895
_reflns_number_gt 3366
_reflns_number_total 3733
_reflns_threshold_expression >2sigma(I)
_cod_data_source_file c5nj00285k2.cif
_cod_data_source_block s2682b
_cod_depositor_comments
;
The following automatic conversions were performed:

'_symmetry_cell_setting' value 'Trigonal' changed to 'trigonal'
according to
/usr/data/users/saulius/crontab/automatic-downloads/rss-feeds/RSC/lib/dictionaries/cif_core.dic
dictionary named 'cif_core.dic' version 2.4.2 from 2011-04-26.

Automatic conversion script
Id: cif_fix_values 3143 2015-03-26 13:38:13Z robertas 

 Adding full bibliography for 7054780--7054781.cif.
;
_cod_original_cell_volume 9201(11)
_cod_original_sg_symbol_H-M 'R -3'
_cod_database_code 7054780

loop_
_symmetry_equiv_pos_as_xyz
'x, y, z'
'-y, x-y, z'
'-x+y, -x, z'
'x+2/3, y+1/3, z+1/3'
'-y+2/3, x-y+1/3, z+1/3'
'-x+y+2/3, -x+1/3, z+1/3'
'x+1/3, y+2/3, z+2/3'
'-y+1/3, x-y+2/3, z+2/3'
'-x+y+1/3, -x+2/3, z+2/3'
'-x, -y, -z'
'y, -x+y, -z'
'x-y, x, -z'
'-x+2/3, -y+1/3, -z+1/3'
'y+2/3, -x+y+1/3, -z+1/3'
'x-y+2/3, x+1/3, -z+1/3'
'-x+1/3, -y+2/3, -z+2/3'
'y+1/3, -x+y+2/3, -z+2/3'
'x-y+1/3, x+2/3, -z+2/3'

loop_
_atom_site_label
_atom_site_type_symbol
_atom_site_fract_x
_atom_site_fract_y
_atom_site_fract_z
_atom_site_U_iso_or_equiv
_atom_site_adp_type
_atom_site_occupancy
_atom_site_calc_flag
_atom_site_refinement_flags
_atom_site_disorder_assembly
_atom_site_disorder_group
Cu1 Cu 0.75043(2) 0.49850(3) 0.076797(14) 0.01890(12) Uani 1 d . . .
Cl1 Cl 0.65035(6) 0.61966(7) 0.07212(4) 0.0373(3) Uani 1 d . . .
O1 O 0.64727(14) 0.39042(14) 0.07795(8) 0.0188(6) Uani 1 d . . .
N1 N 0.76381(18) 0.50142(18) 0.14196(11) 0.0228(8) Uani 1 d . . .
N3 N 0.73609(18) 0.51570(19) 0.01412(10) 0.0241(8) Uani 1 d . . .
N2 N 0.86711(18) 0.58905(19) 0.06378(11) 0.0235(8) Uani 1 d . . .
O2 O 0.62283(17) 0.66164(18) 0.10024(11) 0.0363(8) Uani 1 d . . .
O5 O 0.70172(18) 0.59589(18) 0.09600(10) 0.0380(8) Uani 1 d . . .
C5 C 0.8362(2) 0.5378(2) 0.16367(13) 0.0262(9) Uani 1 d . . .
C15 C 0.6667 0.3333 0.07829(19) 0.0159(13) Uani 1 d S . .
C10 C 0.7914(2) 0.5921(2) 0.00011(13) 0.0267(9) Uani 1 d . . .
C11 C 0.7840(2) 0.6212(3) -0.04089(14) 0.0337(10) Uani 1 d . . .
O3 O 0.7043(2) 0.6794(2) 0.03909(11) 0.045(3) Uani 1 d . . .
C9 C 0.8587(2) 0.6437(2) 0.03196(13) 0.0275(10) Uani 1 d . . .
H9A H 0.9118 0.6772 0.0163 0.033 Uiso 1 calc R . .
H9B H 0.8449 0.6821 0.0473 0.033 Uiso 1 calc R . .
C8 C 0.9115(2) 0.5508(3) 0.04239(14) 0.0309(10) Uani 1 d . . .
H8A H 0.9698 0.5932 0.0379 0.046 Uiso 1 calc R . .
H8B H 0.8856 0.5275 0.0142 0.046 Uiso 1 calc R . .
H8C H 0.9085 0.5066 0.0610 0.046 Uiso 1 calc R . .
C1 C 0.6917(3) 0.4608(2) 0.21046(14) 0.0305(11) Uani 1 d . . .
H1 H 0.6405 0.4343 0.2258 0.037 Uiso 1 calc R . .
C2 C 0.6930(2) 0.4647(2) 0.16560(13) 0.0245(9) Uani 1 d . . .
H2 H 0.6415 0.4405 0.1505 0.029 Uiso 1 calc R . .
C4 C 0.8382(3) 0.5350(2) 0.20900(13) 0.0301(10) Uani 1 d . . .
H4 H 0.8900 0.5604 0.2238 0.036 Uiso 1 calc R . .
O4 O 0.5869(2) 0.5540(2) 0.05026(14) 0.0553(11) Uani 1 d . . .
C3 C 0.7655(3) 0.4956(2) 0.23253(14) 0.0333(11) Uani 1 d . . .
H3 H 0.7666 0.4927 0.2634 0.040 Uiso 1 calc R . .
C14 C 0.6720(2) 0.4666(3) -0.01111(14) 0.0315(11) Uani 1 d . . .
H14 H 0.6323 0.4136 -0.0003 0.038 Uiso 1 calc R . .
C13 C 0.6603(3) 0.4888(3) -0.05215(14) 0.0404(12) Uani 1 d . . .
C7 C 0.9126(3) 0.6377(3) 0.10236(15) 0.0332(11) Uani 1 d . . .
H7A H 0.8854 0.6683 0.1134 0.040 Uiso 1 calc R . .
H7B H 0.9699 0.6791 0.0937 0.040 Uiso 1 calc R . .
C12 C 0.7188(2) 0.5670(3) -0.06662(13) 0.0385(11) Uani 1 d . . .
C6 C 0.9159(2) 0.5835(3) 0.13902(15) 0.0347(11) Uani 1 d . . .
H6A H 0.9296 0.5429 0.1264 0.042 Uiso 1 calc R . .
H6B H 0.9609 0.6190 0.1595 0.042 Uiso 1 calc R . .
O7 O 0.70743(19) 0.5919(2) -0.10673(10) 0.0513(9) Uani 1 d . . .
C18 C 0.8429(3) 0.7098(3) -0.05289(16) 0.0473(12) Uani 1 d . . .
H18A H 0.8304 0.7205 -0.0824 0.071 Uiso 1 calc R . .
H18B H 0.9000 0.7202 -0.0519 0.071 Uiso 1 calc R . .
H18C H 0.8369 0.7466 -0.0322 0.071 Uiso 1 calc R . .
C17 C 0.5859(3) 0.4299(5) -0.07928(17) 0.070(2) Uani 1 d . . .
H17A H 0.6049 0.4168 -0.1064 0.105 Uiso 1 calc R . .
H17B H 0.5527 0.4559 -0.0862 0.105 Uiso 1 calc R . .
H17C H 0.5519 0.3786 -0.0628 0.105 Uiso 1 calc R . .
C19 C 0.7585(4) 0.5865(5) -0.14081(18) 0.083(2) Uani 1 d . . .
H19A H 0.8169 0.6276 -0.1354 0.108 Uiso 1 calc R . .
H19B H 0.7416 0.5975 -0.1691 0.108 Uiso 1 calc R . .
H19C H 0.7517 0.5307 -0.1409 0.108 Uiso 1 calc R . .
Cl2 Cl 0.6667 0.3333 0.3333 0.0403(7) Uani 1 d S . .
O21 O 0.6667 0.3333 0.2895(3) 0.038(2) Uani 0.50 d SP . .
O22 O 0.7490(5) 0.3638(6) 0.3160(3) 0.069(3) Uani 0.50 d P . .
Cl3 Cl 0.6667 0.3333 0.86533(15) 0.0560(13) Uani 0.50 d SP A 1
O31 O 0.6667 0.3333 0.9117(4) 0.053(3) Uani 0.50 d SP A 1
O32 O 0.7066(6) 0.4165(6) 0.8498(3) 0.082(3) Uani 0.50 d P A 1

loop_
_atom_site_aniso_label
_atom_site_aniso_U_11
_atom_site_aniso_U_22
_atom_site_aniso_U_33
_atom_site_aniso_U_23
_atom_site_aniso_U_13
_atom_site_aniso_U_12
Cu1 0.01989(18) 0.01971(19) 0.0150(2) 0.00123(16) -0.00013(16) 0.00833(15)
Cl1 0.0375(4) 0.0394(5) 0.0416(6) -0.0131(4) -0.0118(4) 0.0242(4)
O1 0.0183(10) 0.0138(10) 0.0242(13) 0.0004(9) -0.0012(10) 0.0079(8)
N1 0.0256(13) 0.0197(13) 0.0232(16) 0.0006(12) -0.0021(13) 0.0114(10)
N3 0.0276(13) 0.0287(14) 0.0165(15) 0.0021(12) 0.0013(12) 0.0144(11)
N2 0.0198(13) 0.0235(14) 0.0230(16) 0.0019(12) 0.0009(13) 0.0076(11)
O2 0.0319(12) 0.0393(14) 0.0416(18) 0.0000(13) 0.0053(13) 0.0206(11)
O5 0.0566(14) 0.0482(13) 0.0269(15) -0.0005(12) -0.0027(13) 0.0393(11)
C5 0.0307(16) 0.0250(16) 0.026(2) -0.0020(15) -0.0052(16) 0.0168(13)
C15 0.0188(18) 0.0188(18) 0.010(3) 0.000 0.000 0.0094(9)
C10 0.0318(16) 0.0349(17) 0.0188(18) 0.0056(15) 0.0084(15) 0.0209(14)
C11 0.0368(16) 0.050(2) 0.027(2) 0.0143(17) 0.0138(16) 0.0311(15)
O3 0.058(4) 0.050(4) 0.032(4) 0.015(3) 0.012(3) 0.031(3)
C9 0.0271(16) 0.0282(17) 0.026(2) 0.0095(15) 0.0069(16) 0.0128(14)
C8 0.0288(16) 0.0379(19) 0.029(2) 0.0060(17) 0.0044(16) 0.0187(14)
C1 0.0386(19) 0.0251(17) 0.024(2) 0.0011(15) 0.0056(17) 0.0131(15)
C2 0.0286(16) 0.0223(15) 0.0223(19) 0.0025(14) 0.0031(15) 0.0126(13)
C4 0.0422(19) 0.0267(17) 0.0202(19) -0.0015(15) -0.0101(17) 0.0164(15)
O4 0.0546(17) 0.0457(17) 0.066(2) -0.0119(17) -0.0176(18) 0.0256(14)
C3 0.054(2) 0.0266(18) 0.0159(19) -0.0057(15) -0.0071(18) 0.0179(16)
C14 0.0256(16) 0.048(2) 0.023(2) -0.0012(17) -0.0015(16) 0.0192(15)
C13 0.0309(17) 0.076(3) 0.019(2) -0.0010(19) 0.0009(16) 0.0303(18)
C7 0.0293(19) 0.0287(19) 0.032(2) 0.0011(17) 0.0005(18) 0.0075(15)
C12 0.0432(17) 0.078(2) 0.0163(19) 0.0043(18) 0.0020(16) 0.0473(16)
C6 0.0259(17) 0.046(2) 0.031(2) -0.0048(18) -0.0079(17) 0.0164(16)
O7 0.0585(14) 0.1007(19) 0.0216(15) 0.0152(14) 0.0072(13) 0.0598(13)
C18 0.057(2) 0.064(2) 0.036(2) 0.0331(19) 0.021(2) 0.0410(18)
C17 0.035(2) 0.132(5) 0.022(2) -0.002(3) -0.008(2) 0.026(3)
C19 0.084(3) 0.173(5) 0.025(3) 0.027(3) 0.017(2) 0.089(3)
Cl2 0.0502(10) 0.0502(10) 0.0204(12) 0.000 0.000 0.0251(5)
O21 0.049(3) 0.049(3) 0.015(4) 0.000 0.000 0.0247(16)
O22 0.068(4) 0.082(5) 0.061(5) 0.002(4) 0.020(4) 0.039(4)
Cl3 0.0654(18) 0.0654(18) 0.037(2) 0.000 0.000 0.0327(9)
O31 0.062(5) 0.062(5) 0.034(6) 0.000 0.000 0.031(2)
O32 0.107(6) 0.081(5) 0.058(5) 0.030(4) 0.036(5) 0.046(5)

loop_
_atom_type_symbol
_atom_type_description
_atom_type_scat_dispersion_real
_atom_type_scat_dispersion_imag
_atom_type_scat_source
C C 0.0033 0.0016 'International Tables Vol C Tables 4.2.6.8 and 6.1.1.4'
H H 0.0000 0.0000 'International Tables Vol C Tables 4.2.6.8 and 6.1.1.4'
N N 0.0061 0.0033 'International Tables Vol C Tables 4.2.6.8 and 6.1.1.4'
O O 0.0106 0.0060 'International Tables Vol C Tables 4.2.6.8 and 6.1.1.4'
Cu Cu 0.3201 1.2651 'International Tables Vol C Tables 4.2.6.8 and 6.1.1.4'
Cl Cl 0.1484 0.1585 'International Tables Vol C Tables 4.2.6.8 and 6.1.1.4'

loop_
_geom_angle_atom_site_label_1
_geom_angle_atom_site_label_2
_geom_angle_atom_site_label_3
_geom_angle
_geom_angle_site_symmetry_1
_geom_angle_site_symmetry_3
O1 Cu1 N3 92.35(11) . .
O1 Cu1 N1 93.10(11) . .
N3 Cu1 N1 168.81(14) . .
O1 Cu1 N2 162.13(13) . .
N3 Cu1 N2 81.30(13) . .
N1 Cu1 N2 96.17(12) . .
O4 Cl1 O2 113.5(2) . .
O4 Cl1 O5 112.5(2) . .
O2 Cl1 O5 109.7(2) . .
O4 Cl1 O3 107.1(2) . .
O2 Cl1 O3 107.5(2) . .
O5 Cl1 O3 106.1(2) . .
C15 O1 Cu1 108.19(14) . .
C5 N1 C2 117.8(3) . .
C5 N1 Cu1 125.8(3) . .
C2 N1 Cu1 116.3(3) . .
C14 N3 C10 119.4(4) . .
C14 N3 Cu1 126.8(3) . .
C10 N3 Cu1 112.7(2) . .
C7 N2 C9 109.6(3) . .
C7 N2 C8 111.3(3) . .
C9 N2 C8 108.3(3) . .
C7 N2 Cu1 113.7(2) . .
C9 N2 Cu1 105.4(2) . .
C8 N2 Cu1 108.2(2) . .
N1 C5 C4 121.0(3) . .
N1 C5 C6 119.7(4) . .
C4 C5 C6 119.3(3) . .
O1 C15 O1 119.993(10) 3_665 2_655
O1 C15 O1 119.994(10) 3_665 .
O1 C15 O1 119.993(10) 2_655 .
N3 C10 C11 121.6(3) . .
N3 C10 C9 115.0(3) . .
C11 C10 C9 123.3(3) . .
C12 C11 C10 117.0(4) . .
C12 C11 C18 123.8(4) . .
C10 C11 C18 119.1(4) . .
N2 C9 C10 109.5(3) . .
N2 C9 H9A 109.8 . .
C10 C9 H9A 109.8 . .
N2 C9 H9B 109.8 . .
C10 C9 H9B 109.8 . .
H9A C9 H9B 108.2 . .
N2 C8 H8A 109.5 . .
N2 C8 H8B 109.5 . .
H8A C8 H8B 109.5 . .
N2 C8 H8C 109.5 . .
H8A C8 H8C 109.5 . .
H8B C8 H8C 109.5 . .
C3 C1 C2 118.9(4) . .
C3 C1 H1 120.6 . .
C2 C1 H1 120.6 . .
N1 C2 C1 123.3(4) . .
N1 C2 H2 118.4 . .
C1 C2 H2 118.4 . .
C3 C4 C5 120.4(4) . .
C3 C4 H4 119.8 . .
C5 C4 H4 119.8 . .
C1 C3 C4 118.6(4) . .
C1 C3 H3 120.7 . .
C4 C3 H3 120.7 . .
N3 C14 C13 123.3(4) . .
N3 C14 H14 118.3 . .
C13 C14 H14 118.3 . .
C14 C13 C12 116.7(4) . .
C14 C13 C17 120.7(4) . .
C12 C13 C17 122.6(4) . .
N2 C7 C6 112.6(3) . .
N2 C7 H7A 109.1 . .
C6 C7 H7A 109.1 . .
N2 C7 H7B 109.1 . .
C6 C7 H7B 109.1 . .
H7A C7 H7B 107.8 . .
O7 C12 C11 119.9(4) . .
O7 C12 C13 118.1(4) . .
C11 C12 C13 121.9(4) . .
C5 C6 C7 113.0(4) . .
C5 C6 H6A 109.0 . .
C7 C6 H6A 109.0 . .
C5 C6 H6B 109.0 . .
C7 C6 H6B 109.0 . .
H6A C6 H6B 107.8 . .
C12 O7 C19 114.1(4) . .
C11 C18 H18A 109.5 . .
C11 C18 H18B 109.5 . .
H18A C18 H18B 109.5 . .
C11 C18 H18C 109.5 . .
H18A C18 H18C 109.5 . .
H18B C18 H18C 109.5 . .
C13 C17 H17A 109.5 . .
C13 C17 H17B 109.5 . .
H17A C17 H17B 109.5 . .
C13 C17 H17C 109.5 . .
H17A C17 H17C 109.5 . .
H17B C17 H17C 109.5 . .
O7 C19 H19A 109.5 . .
O7 C19 H19B 109.5 . .
H19A C19 H19B 109.5 . .
O7 C19 H19C 109.5 . .
H19A C19 H19C 109.5 . .
H19B C19 H19C 109.5 . .

loop_
_geom_bond_atom_site_label_1
_geom_bond_atom_site_label_2
_geom_bond_distance
_geom_bond_site_symmetry_2
Cu1 O1 1.967(2) .
Cu1 N3 1.990(4) .
Cu1 N1 2.013(4) .
Cu1 N2 2.013(3) .
Cl1 O4 1.376(3) .
Cl1 O2 1.420(4) .
Cl1 O5 1.438(4) .
Cl1 O3 1.468(3) .
O1 C15 1.281(3) .
N1 C5 1.344(5) .
N1 C2 1.353(5) .
N3 C14 1.329(5) .
N3 C10 1.342(5) .
N2 C7 1.474(5) .
N2 C9 1.474(5) .
N2 C8 1.486(6) .
C5 C4 1.393(6) .
C5 C6 1.495(6) .
C15 O1 1.281(3) 3_665
C15 O1 1.281(3) 2_655
C10 C11 1.403(6) .
C10 C9 1.497(5) .
C11 C12 1.375(6) .
C11 C18 1.499(6) .
C9 H9A 0.9900 .
C9 H9B 0.9900 .
C8 H8A 0.9800 .
C8 H8B 0.9800 .
C8 H8C 0.9800 .
C1 C3 1.369(6) .
C1 C2 1.378(6) .
C1 H1 0.9500 .
C2 H2 0.9500 .
C4 C3 1.377(6) .
C4 H4 0.9500 .
C3 H3 0.9500 .
C14 C13 1.377(6) .
C14 H14 0.9500 .
C13 C12 1.384(6) .
C13 C17 1.515(6) .
C7 C6 1.533(7) .
C7 H7A 0.9900 .
C7 H7B 0.9900 .
C12 O7 1.369(6) .
C6 H6A 0.9900 .
C6 H6B 0.9900 .
O7 C19 1.451(7) .
C18 H18A 0.9800 .
C18 H18B 0.9800 .
C18 H18C 0.9800 .
C17 H17A 0.9800 .
C17 H17B 0.9800 .
C17 H17C 0.9800 .
C19 H19A 0.9800 .
C19 H19B 0.9800 .
C19 H19C 0.9800 .

loop_
_geom_torsion_atom_site_label_1
_geom_torsion_atom_site_label_2
_geom_torsion_atom_site_label_3
_geom_torsion_atom_site_label_4
_geom_torsion
C2 N1 C5 C4 2.4(6)
C2 N1 C5 C6 -176.3(4)
C14 N3 C10 C11 -1.0(6)
C14 N3 C10 C9 177.0(4)
N3 C10 C11 C12 -1.7(7)
C9 C10 C11 C12 -179.5(4)
N3 C10 C11 C18 174.1(4)
C9 C10 C11 C18 -3.8(7)
C7 N2 C9 C10 -162.2(3)
C8 N2 C9 C10 76.2(4)
N3 C10 C9 N2 21.7(5)
C11 C10 C9 N2 -160.3(4)
C5 N1 C2 C1 -2.0(6)
C3 C1 C2 N1 0.1(7)
N1 C5 C4 C3 -0.8(7)
C6 C5 C4 C3 177.8(4)
C2 C1 C3 C4 1.5(7)
C5 C4 C3 C1 -1.1(7)
C10 N3 C14 C13 2.3(7)
N3 C14 C13 C12 -0.8(8)
N3 C14 C13 C17 179.9(5)
C9 N2 C7 C6 173.9(3)
C8 N2 C7 C6 -66.3(4)
C10 C11 C12 O7 179.1(4)
C18 C11 C12 O7 3.5(7)
C10 C11 C12 C13 3.3(7)
C18 C11 C12 C13 -172.3(5)
C14 C13 C12 O7 -178.0(4)
C17 C13 C12 O7 1.3(8)
C14 C13 C12 C11 -2.1(8)
C17 C13 C12 C11 177.2(5)
N1 C5 C6 C7 42.8(6)
C4 C5 C6 C7 -135.9(4)
N2 C7 C6 C5 -76.7(5)
C11 C12 O7 C19 82.2(6)
C13 C12 O7 C19 -101.8(5)
